data_4101497
loop_
_publ_author_name
'Wan, Xiaobing'
'Ma, Zhongxun'
'Li, Bijie'
'Zhang, Keya'
'Cao, Shaokui'
'Zhang, Shiwei'
'Shi, Zhangjie'

_publ_section_title
;
 Highly selective C-H functionalization/halogenation of acetanilide.
;
_journal_issue 23
_journal_name_full 'Journal of the American Chemical Society'
_journal_page_first 7416
_journal_page_last 7417
_journal_paper_doi 10.1021/ja060232j
_journal_volume 128
_journal_year 2006
_chemical_formula_sum 'C8 H8 Cl N O'
_chemical_formula_weight 169.60
_chemical_name_systematic
; 
 ? 
;
_space_group_IT_number 61
_symmetry_cell_setting orthorhombic
_symmetry_space_group_name_Hall '-P 2ac 2ab'
_symmetry_space_group_name_H-M 'P b c a'
_atom_sites_solution_hydrogens 'geom or difmap'
_atom_sites_solution_primary direct
_atom_sites_solution_secondary difmap
_audit_creation_method SHELXL-97
_cell_angle_alpha 90.00
_cell_angle_beta 90.00
_cell_angle_gamma 90.00
_cell_formula_units_Z 8
_cell_length_a 10.516(2)
_cell_length_b 9.5540(19)
_cell_length_c 16.670(3)
_cell_measurement_reflns_used 5828
_cell_measurement_temperature 293(2)
_cell_measurement_theta_max 25.01
_cell_measurement_theta_min 2.44
_cell_volume 1674.9(6)
_computing_cell_refinement Rapid-AUTO
_computing_data_collection 'Rapid-AUTO (Rigaku,2000)'
_computing_data_reduction 'CrystalStructure (Rigaku/MSC,2000)'
_computing_molecular_graphics 'Siemens SHELXTL V4.2,(Sheldrick,1990)'
_computing_publication_material SHELXL-97,(Sheldrick,1997)
_computing_structure_refinement SHELXL-97,(Sheldrick,1997)
_computing_structure_solution SHELXS-97,(Sheldrick,1997)
_diffrn_ambient_temperature 293(2)
_diffrn_detector_area_resol_mean 10.00
_diffrn_measured_fraction_theta_full 0.995
_diffrn_measured_fraction_theta_max 0.995
_diffrn_measurement_device_type 'Rigaku RAXIS RAPID IP'
_diffrn_measurement_method \W
_diffrn_radiation_monochromator graphite
_diffrn_radiation_source 'fine-focus sealed tube'
_diffrn_radiation_type MoK\a
_diffrn_radiation_wavelength 0.71073
_diffrn_reflns_av_R_equivalents 0.0337
_diffrn_reflns_av_sigmaI/netI 0.0580
_diffrn_reflns_limit_h_max 12
_diffrn_reflns_limit_h_min -12
_diffrn_reflns_limit_k_max 11
_diffrn_reflns_limit_k_min -11
_diffrn_reflns_limit_l_max 19
_diffrn_reflns_limit_l_min -19
_diffrn_reflns_number 5828
_diffrn_reflns_theta_full 25.01
_diffrn_reflns_theta_max 25.01
_diffrn_reflns_theta_min 2.44
_diffrn_standards_decay_% 0
_diffrn_standards_interval_count 0
_diffrn_standards_interval_time 0
_diffrn_standards_number 0
_exptl_absorpt_coefficient_mu 0.395
_exptl_absorpt_correction_T_max 0.954
_exptl_absorpt_correction_T_min 0.854
_exptl_absorpt_correction_type empirical
_exptl_absorpt_process_details
; 
                                  HIGASHI, T. (1995). Abscor-Empirical
                                  Absorption Correction based on Fourier
                                  Series Approximation.
                                  Rigaku Corporation,Tokyo,Japan.
;
_exptl_crystal_colour colourless
_exptl_crystal_density_diffrn 1.345
_exptl_crystal_density_method 'not measured'
_exptl_crystal_description block
_exptl_crystal_F_000 704
_exptl_crystal_size_max 0.40
_exptl_crystal_size_mid 0.12
_exptl_crystal_size_min 0.12
_refine_diff_density_max 0.212
_refine_diff_density_min -0.153
_refine_diff_density_rms 0.033
_refine_ls_extinction_coef 0.0053(5)
_refine_ls_extinction_expression Fc^*^=kFc[1+0.001xFc^2^\l^3^/sin(2\q)]^-1/4^
_refine_ls_extinction_method SHELXL
_refine_ls_goodness_of_fit_ref 0.936
_refine_ls_hydrogen_treatment mixed
_refine_ls_matrix_type full
_refine_ls_number_parameters 105
_refine_ls_number_reflns 1465
_refine_ls_number_restraints 0
_refine_ls_restrained_S_all 0.936
_refine_ls_R_factor_all 0.0670
_refine_ls_R_factor_gt 0.0323
_refine_ls_shift/su_max 0.001
_refine_ls_shift/su_mean 0.000
_refine_ls_structure_factor_coef Fsqd
_refine_ls_weighting_details 'calc w=1/[\s^2^(Fo^2^)+(0.0200P)^2^+0.0000P] where P=(Fo^2^+2Fc^2^)/3'
_refine_ls_weighting_scheme calc
_refine_ls_wR_factor_gt 0.0634
_refine_ls_wR_factor_ref 0.0663
_reflns_number_gt 776
_reflns_number_total 1465
_reflns_threshold_expression >2sigma(I)
_cod_data_source_file ja060232jsi20060112_062552.cif
_cod_data_source_block a
_cod_original_sg_symbol_H-M Pbca
_cod_database_code 4101497

loop_
_symmetry_equiv_pos_as_xyz
'x, y, z'
'-x+1/2, -y, z+1/2'
'-x, y+1/2, -z+1/2'
'x+1/2, -y+1/2, -z'
'-x, -y, -z'
'x-1/2, y, -z-1/2'
'x, -y-1/2, z-1/2'
'-x-1/2, y-1/2, z'

loop_
_atom_site_label
_atom_site_type_symbol
_atom_site_fract_x
_atom_site_fract_y
_atom_site_fract_z
_atom_site_U_iso_or_equiv
_atom_site_adp_type
_atom_site_occupancy
_atom_site_symmetry_multiplicity
_atom_site_calc_flag
_atom_site_refinement_flags
Cl1 Cl 0.96758(6) 0.19712(7) 0.73117(4) 0.0743(3) Uani 1 1 d .
O1 O 0.77707(15) -0.21268(17) 0.59491(11) 0.0775(6) Uani 1 1 d .
N1 N 0.84393(18) 0.01140(19) 0.60963(10) 0.0417(5) Uani 1 1 d .
HN H 0.8212(19) 0.0970(19) 0.6097(10) 0.041(7) Uiso 1 1 d .
C1 C 1.0419(2) 0.0650(2) 0.67673(12) 0.0472(6) Uani 1 1 d .
C2 C 1.1695(2) 0.0428(3) 0.68913(15) 0.0650(8) Uani 1 1 d .
H2 H 1.2142 0.0986 0.7251 0.078 Uiso 1 1 calc R
C3 C 1.2305(3) -0.0621(3) 0.64836(18) 0.0785(9) Uani 1 1 d .
H3 H 1.3164 -0.0785 0.6577 0.094 Uiso 1 1 calc R
C4 C 1.1657(2) -0.1435(3) 0.59361(16) 0.0689(8) Uani 1 1 d .
H4 H 1.2078 -0.2140 0.5658 0.083 Uiso 1 1 calc R
C5 C 1.0380(2) -0.1197(2) 0.58039(13) 0.0516(6) Uani 1 1 d .
H5 H 0.9944 -0.1739 0.5432 0.062 Uiso 1 1 calc R
C6 C 0.9741(2) -0.0153(2) 0.62224(11) 0.0397(5) Uani 1 1 d .
C7 C 0.7549(3) -0.0864(3) 0.59502(13) 0.0501(6) Uani 1 1 d .
C8 C 0.6239(2) -0.0306(2) 0.57894(15) 0.0712(8) Uani 1 1 d .
H8A H 0.6250 0.0697 0.5825 0.107 Uiso 1 1 calc R
H8B H 0.5657 -0.0676 0.6179 0.107 Uiso 1 1 calc R
H8C H 0.5974 -0.0582 0.5262 0.107 Uiso 1 1 calc R

loop_
_atom_site_aniso_label
_atom_site_aniso_U_11
_atom_site_aniso_U_22
_atom_site_aniso_U_33
_atom_site_aniso_U_23
_atom_site_aniso_U_13
_atom_site_aniso_U_12
Cl1 0.0672(5) 0.0779(5) 0.0778(5) -0.0334(4) 0.0046(4) -0.0163(4)
O1 0.0571(12) 0.0320(10) 0.1434(17) -0.0052(10) -0.0135(11) -0.0050(9)
N1 0.0391(12) 0.0283(11) 0.0576(12) -0.0004(10) -0.0071(10) -0.0005(11)
C1 0.0441(14) 0.0531(15) 0.0443(14) 0.0030(11) 0.0042(12) -0.0061(14)
C2 0.0424(16) 0.084(2) 0.0683(17) 0.0079(15) -0.0082(15) -0.0124(17)
C3 0.0403(17) 0.104(3) 0.091(2) 0.0279(19) 0.0029(18) 0.0064(18)
C4 0.0538(17) 0.0687(19) 0.084(2) 0.0110(16) 0.0202(16) 0.0163(19)
C5 0.0583(16) 0.0474(15) 0.0491(14) 0.0038(11) 0.0059(14) 0.0029(14)
C6 0.0409(14) 0.0383(13) 0.0398(12) 0.0076(11) 0.0008(12) -0.0047(13)
C7 0.0489(15) 0.0411(15) 0.0602(16) 0.0006(12) -0.0117(14) -0.0029(14)
C8 0.0506(18) 0.0582(17) 0.105(2) 0.0031(15) -0.0237(15) -0.0016(15)

loop_
_atom_type_symbol
_atom_type_description
_atom_type_scat_dispersion_real
_atom_type_scat_dispersion_imag
_atom_type_scat_source
C C 0.0033 0.0016 'International Tables Vol C Tables 4.2.6.8 and 6.1.1.4'
H H 0.0000 0.0000 'International Tables Vol C Tables 4.2.6.8 and 6.1.1.4'
N N 0.0061 0.0033 'International Tables Vol C Tables 4.2.6.8 and 6.1.1.4'
O O 0.0106 0.0060 'International Tables Vol C Tables 4.2.6.8 and 6.1.1.4'
Cl Cl 0.1484 0.1585 'International Tables Vol C Tables 4.2.6.8 and 6.1.1.4'

loop_
_geom_angle_atom_site_label_1
_geom_angle_atom_site_label_2
_geom_angle_atom_site_label_3
_geom_angle
C7 N1 C6 125.3(2)
C7 N1 HN 118.1(14)
C6 N1 HN 116.5(14)
C2 C1 C6 121.0(2)
C2 C1 Cl1 118.2(2)
C6 C1 Cl1 120.81(17)
C3 C2 C1 119.7(3)
C3 C2 H2 120.1
C1 C2 H2 120.1
C2 C3 C4 120.6(3)
C2 C3 H3 119.7
C4 C3 H3 119.7
C5 C4 C3 119.6(3)
C5 C4 H4 120.2
C3 C4 H4 120.2
C4 C5 C6 120.6(2)
C4 C5 H5 119.7
C6 C5 H5 119.7
C1 C6 C5 118.5(2)
C1 C6 N1 119.8(2)
C5 C6 N1 121.7(2)
O1 C7 N1 123.4(2)
O1 C7 C8 121.5(2)
N1 C7 C8 115.1(2)
C7 C8 H8A 109.5
C7 C8 H8B 109.5
H8A C8 H8B 109.5
C7 C8 H8C 109.5
H8A C8 H8C 109.5
H8B C8 H8C 109.5

loop_
_geom_bond_atom_site_label_1
_geom_bond_atom_site_label_2
_geom_bond_distance
Cl1 C1 1.740(2)
O1 C7 1.229(3)
N1 C7 1.345(3)
N1 C6 1.409(3)
N1 HN 0.852(18)
C1 C2 1.374(3)
C1 C6 1.387(3)
C2 C3 1.370(3)
C2 H2 0.9300
C3 C4 1.379(3)
C3 H3 0.9300
C4 C5 1.379(3)
C4 H4 0.9300
C5 C6 1.390(3)
C5 H5 0.9300
C7 C8 1.500(3)
C8 H8A 0.9600
C8 H8B 0.9600
C8 H8C 0.9600

loop_
_geom_hbond_atom_site_label_D
_geom_hbond_atom_site_label_H
_geom_hbond_atom_site_label_A
_geom_hbond_distance_DH
_geom_hbond_distance_HA
_geom_hbond_distance_DA
_geom_hbond_angle_DHA
_geom_hbond_site_symmetry_A
N1 HN O1 0.852(18) 2.106(19) 2.937(2) 165.1(18) 8_765

loop_
_geom_torsion_atom_site_label_1
_geom_torsion_atom_site_label_2
_geom_torsion_atom_site_label_3
_geom_torsion_atom_site_label_4
_geom_torsion
C6 C1 C2 C3 -1.3(3)
Cl1 C1 C2 C3 178.80(18)
C1 C2 C3 C4 1.5(4)
C2 C3 C4 C5 -0.6(4)
C3 C4 C5 C6 -0.5(3)
C2 C1 C6 C5 0.2(3)
Cl1 C1 C6 C5 -179.89(14)
C2 C1 C6 N1 -178.86(19)
Cl1 C1 C6 N1 1.0(3)
C4 C5 C6 C1 0.7(3)
C4 C5 C6 N1 179.8(2)
C7 N1 C6 C1 -144.1(2)
C7 N1 C6 C5 36.8(3)
C6 N1 C7 O1 3.7(4)
C6 N1 C7 C8 -176.62(19)

loop_
_cod_related_entry_id
_cod_related_entry_database
_cod_related_entry_code
1 ChemSpider 10322
